data_7043848
loop_
_publ_author_name
'Sengupta, Arunava'
'Rajput, Amit'
'Barman, Suman K.'
'Mukherjee, Rabi'

_publ_section_title
;
 Low-spin [MII(L)2] and [MIII(L)2]+ (M = Fe and Co) complexes of
 tridentate azo-containing pyridine/pyrazine amide ligands: structures,
 properties and redox potential correlations
;
_journal_name_full 'Dalton Trans.'
_journal_paper_doi 10.1039/C7DT01577A
_journal_year 2017
_chemical_formula_moiety 'C36 H26 Fe N8 O2, 0.5(B2 F8)'
_chemical_formula_sum 'C36 H26 B F4 Fe N8 O2'
_chemical_formula_weight 745.31
_space_group_crystal_system monoclinic
_space_group_IT_number 12
_space_group_name_Hall '-C 2y'
_space_group_name_H-M_alt 'C 1 2/m 1'
_symmetry_space_group_name_Hall '-C 2y'
_symmetry_space_group_name_H-M 'C 1 2/m 1'
_atom_sites_solution_hydrogens geom
_atom_sites_solution_primary dual
_audit_creation_date 2017-07-10
_audit_creation_method
;
Olex2 1.2-alpha
(compiled 2017.05.22 svn.r3414 for OlexSys, GUI svn.r5347)
;
_audit_update_record
;
2017-07-12 deposited with the CCDC.
2017-07-26 downloaded from the CCDC.
;
_cell_angle_alpha 90
_cell_angle_beta 115.882(4)
_cell_angle_gamma 90
_cell_formula_units_Z 4
_cell_length_a 14.714(2)
_cell_length_b 24.385(2)
_cell_length_c 11.8024(13)
_cell_measurement_reflns_used 2235
_cell_measurement_temperature 100(2)
_cell_measurement_theta_max 25.30
_cell_measurement_theta_min 2.54
_cell_volume 3809.9(7)
_computing_cell_refinement 'SAINT v6.45A (Bruker, 2003)'
_computing_data_collection 'Bruker SMART'
_computing_data_reduction 'SAINT v6.45A (Bruker, 2003)'
_computing_molecular_graphics 'Olex2 (Dolomanov et al., 2009)'
_computing_publication_material 'Olex2 (Dolomanov et al., 2009)'
_computing_structure_refinement 'ShelXL (Sheldrick, 2015)'
_computing_structure_solution 'SHELXT 2014/4 (Sheldrick, 2014)'
_diffrn_ambient_temperature 100(2)
_diffrn_measured_fraction_theta_full 0.997
_diffrn_measured_fraction_theta_max 0.997
_diffrn_measurement_device_type 'CCD area detector'
_diffrn_measurement_method 'phi and omega scans'
_diffrn_radiation_type MoK\a
_diffrn_radiation_wavelength 0.71073
_diffrn_reflns_av_R_equivalents 0.0941
_diffrn_reflns_av_unetI/netI 0.0791
_diffrn_reflns_Laue_measured_fraction_full 0.997
_diffrn_reflns_Laue_measured_fraction_max 0.997
_diffrn_reflns_limit_h_max 17
_diffrn_reflns_limit_h_min -17
_diffrn_reflns_limit_k_max 28
_diffrn_reflns_limit_k_min -28
_diffrn_reflns_limit_l_max 14
_diffrn_reflns_limit_l_min -14
_diffrn_reflns_number 19603
_diffrn_reflns_point_group_measured_fraction_full 0.997
_diffrn_reflns_point_group_measured_fraction_max 0.997
_diffrn_reflns_theta_full 25.023
_diffrn_reflns_theta_max 25.023
_diffrn_reflns_theta_min 2.041
_diffrn_source 'fine-focus sealed tube'
_exptl_absorpt_coefficient_mu 0.457
_exptl_absorpt_correction_T_max 0.778
_exptl_absorpt_correction_T_min 0.085
_exptl_absorpt_correction_type empirical
_exptl_absorpt_process_details
;
SADABS v.2.10 (Bruker,2003) was used for absorption correction.
R(int) was 0.0678 before and 0.0430 after correction.
The Ratio of minimum to maximum transmission is 0.2956.
The \l/2 correction factor is 0.0015.
;
_exptl_crystal_colour Red
_exptl_crystal_density_diffrn 1.299
_exptl_crystal_description block
_exptl_crystal_F_000 1524
_exptl_crystal_size_max 0.550
_exptl_crystal_size_mid 0.200
_exptl_crystal_size_min 0.150
_refine_diff_density_max 1.740
_refine_diff_density_min -0.970
_refine_diff_density_rms 0.118
_refine_ls_extinction_method none
_refine_ls_goodness_of_fit_ref 1.049
_refine_ls_hydrogen_treatment constr
_refine_ls_matrix_type full
_refine_ls_number_parameters 222
_refine_ls_number_reflns 3443
_refine_ls_number_restraints 2
_refine_ls_restrained_S_all 1.049
_refine_ls_R_factor_all 0.1345
_refine_ls_R_factor_gt 0.0927
_refine_ls_shift/su_max 0.000
_refine_ls_shift/su_mean 0.000
_refine_ls_structure_factor_coef Fsqd
_refine_ls_weighting_details 'w=1/[\s^2^(Fo^2^)+(0.1660P)^2^+11.6420P] where P=(Fo^2^+2Fc^2^)/3'
_refine_ls_weighting_scheme calc
_refine_ls_wR_factor_gt 0.2483
_refine_ls_wR_factor_ref 0.2778
_reflns_Friedel_coverage 0.000
_reflns_number_gt 2235
_reflns_number_total 3443
_reflns_threshold_expression 'I > 2\s(I)'
_cod_data_source_file c7dt01577a2.cif
_cod_data_source_block 19juna_a_complex5
_cod_original_cell_volume 3810.0(8)
_cod_database_code 7043848
_shelx_shelxl_version_number 2016/6
_shelx_space_group_comment
;
The symmetry employed for this shelxl refinement is uniquely defined
by the following loop, which should always be used as a source of
symmetry information in preference to the above space-group names.
They are only intended as comments.
;
_olex2_refinement_description
;
1. Fixed Uiso
 At 1.2 times of:
  All C(H) groups
2. Rigid bond restraints
 N3, C12
 with sigma for 1-2 distances of 0.001 and sigma for 1-3 distances of 0.001
 N4, C13
 with sigma for 1-2 distances of 0.001 and sigma for 1-3 distances of 0.001
3. Others
 Fixed U11: F3(0.119231) F2(0.198794) F1(0.175955) B1(0.071281)
 Fixed U12: F3(0) F2(0) F1(-0.053432) B1(0)
 Fixed U13: F3(0.020081) F2(0.025178) F1(-0.012493) B1(0.016908)
 Fixed U22: F3(0.07111) F2(0.20152) F1(0.2582) B1(0.05399)
 Fixed U23: F3(0) F2(0) F1(0.01114) B1(0)
 Fixed U33: F3(0.28027) F2(0.19412) F1(0.19935) B1(0.14842)
4.a Aromatic/amide H refined with riding coordinates:
 C1(H1), C14(H14), C15(H15), C8(H8), C16(H16), C9(H9), C11(H11), C10(H10),
 C17(H17), C2(H2), C18(H18), C4(H4), C3(H3)
;
_olex2_submission_special_instructions 'No special instructions were received'

loop_
_space_group_symop_operation_xyz
'x, y, z'
'-x, y, -z'
'x+1/2, y+1/2, z'
'-x+1/2, y+1/2, -z'
'-x, -y, -z'
'x, -y, z'
'-x+1/2, -y+1/2, -z'
'x+1/2, -y+1/2, z'

loop_
_atom_site_label
_atom_site_type_symbol
_atom_site_fract_x
_atom_site_fract_y
_atom_site_fract_z
_atom_site_U_iso_or_equiv
_atom_site_adp_type
_atom_site_occupancy
_atom_site_site_symmetry_order
_atom_site_calc_flag
_atom_site_refinement_flags_posn
_atom_site_refinement_flags_adp
_atom_site_refinement_flags_occupancy
Fe1 Fe 0.500000 0.72986(4) 0.500000 0.0251(4) Uani 1 2 d S T P
N2 N 0.4493(4) 0.72838(19) 0.3219(4) 0.0336(12) Uani 1 1 d . . .
N1 N 0.4030(3) 0.66895(18) 0.4692(4) 0.0311(11) Uani 1 1 d . . .
N4 N 0.5983(4) 0.7868(2) 0.5109(6) 0.0444(13) Uani 1 1 d . U .
C7 C 0.4526(4) 0.7718(2) 0.2513(5) 0.0306(13) Uani 1 1 d . . .
C12 C 0.5197(4) 0.8157(3) 0.3135(6) 0.0390(14) Uani 1 1 d . U .
N3 N 0.5954(4) 0.8196(3) 0.4362(5) 0.0565(16) Uani 1 1 d . U .
C13 C 0.6925(5) 0.8017(3) 0.6366(6) 0.0418(15) Uani 1 1 d . U .
C1 C 0.3772(5) 0.6443(2) 0.5519(7) 0.0423(16) Uani 1 1 d . . .
H1 H 0.401295 0.657543 0.633738 0.051 Uiso 1 1 calc R . .
C14 C 0.7625(4) 0.7615(3) 0.6884(5) 0.0353(15) Uani 1 1 d . . .
H14 H 0.755569 0.728445 0.645974 0.042 Uiso 1 1 calc R . .
O1 O 0.3801(5) 0.6650(2) 0.1593(4) 0.084(2) Uani 1 1 d . . .
C5 C 0.3710(5) 0.6477(3) 0.3531(6) 0.0404(16) Uani 1 1 d . . .
C15 C 0.8434(4) 0.7696(3) 0.8028(5) 0.0368(15) Uani 1 1 d . . .
H15 H 0.891570 0.742243 0.839121 0.044 Uiso 1 1 calc R . .
C8 C 0.3915(5) 0.7783(3) 0.1228(6) 0.0383(15) Uani 1 1 d . . .
H8 H 0.348814 0.749996 0.077271 0.046 Uiso 1 1 calc R . .
C16 C 0.8519(5) 0.8199(3) 0.8641(6) 0.053(2) Uani 1 1 d . . .
H16 H 0.905854 0.826199 0.942277 0.064 Uiso 1 1 calc R . .
C9 C 0.3937(5) 0.8264(3) 0.0625(6) 0.0483(18) Uani 1 1 d . . .
H9 H 0.350397 0.830315 -0.022622 0.058 Uiso 1 1 calc R . .
C11 C 0.5219(5) 0.8636(3) 0.2477(7) 0.0505(18) Uani 1 1 d . . .
H11 H 0.567232 0.891569 0.289201 0.061 Uiso 1 1 calc R . .
C6 C 0.3993(5) 0.6802(3) 0.2645(6) 0.0485(18) Uani 1 1 d . . .
C10 C 0.4579(6) 0.8687(3) 0.1241(7) 0.0536(19) Uani 1 1 d . . .
H10 H 0.457433 0.900764 0.081049 0.064 Uiso 1 1 calc R . .
C17 C 0.7800(6) 0.8601(3) 0.8081(9) 0.062(2) Uani 1 1 d . . .
H17 H 0.785344 0.893510 0.848611 0.074 Uiso 1 1 calc R . .
C2 C 0.3123(5) 0.5974(3) 0.5141(9) 0.059(2) Uani 1 1 d . . .
H2 H 0.292084 0.580446 0.569936 0.071 Uiso 1 1 calc R . .
C18 C 0.7009(6) 0.8508(3) 0.6931(7) 0.0513(18) Uani 1 1 d . . .
H18 H 0.653243 0.878049 0.654086 0.062 Uiso 1 1 calc R . .
C4 C 0.3117(6) 0.6024(3) 0.3122(7) 0.059(2) Uani 1 1 d . . .
H4 H 0.292952 0.588338 0.231808 0.071 Uiso 1 1 calc R . .
F3 F 0.7046(9) 1.000000 0.6191(13) 0.157 Uani 1 2 d S T P
C3 C 0.2806(5) 0.5781(3) 0.3945(9) 0.063(2) Uani 1 1 d . . .
H3 H 0.237330 0.548110 0.368172 0.075 Uiso 1 1 calc R . .
F2 F 0.5995(12) 1.000000 0.3937(14) 0.198 Uani 1 2 d S T P
F1 F 0.5505(6) 0.9526(4) 0.5169(10) 0.211 Uani 1 1 d . . .
B1 B 0.6013(15) 1.000000 0.513(2) 0.091 Uani 1 2 d S T P

loop_
_atom_site_aniso_label
_atom_site_aniso_U_11
_atom_site_aniso_U_22
_atom_site_aniso_U_33
_atom_site_aniso_U_23
_atom_site_aniso_U_13
_atom_site_aniso_U_12
Fe1 0.0246(6) 0.0268(7) 0.0262(6) 0.000 0.0132(5) 0.000
N2 0.039(3) 0.035(3) 0.026(2) 0.004(2) 0.013(2) 0.001(2)
N1 0.025(3) 0.026(3) 0.044(3) 0.004(2) 0.017(2) 0.000(2)
N4 0.047(3) 0.045(3) 0.051(3) -0.009(3) 0.031(2) -0.003(3)
C7 0.027(3) 0.039(3) 0.026(3) -0.001(3) 0.012(2) 0.002(3)
C12 0.032(3) 0.051(4) 0.039(3) 0.000(3) 0.021(2) 0.009(3)
N3 0.052(4) 0.072(4) 0.040(3) 0.006(3) 0.015(2) 0.026(3)
C13 0.042(3) 0.063(5) 0.030(3) 0.010(3) 0.025(2) 0.021(3)
C1 0.046(4) 0.020(3) 0.076(5) 0.005(3) 0.041(4) 0.007(3)
C14 0.028(3) 0.050(4) 0.034(3) -0.010(3) 0.019(3) -0.010(3)
O1 0.148(6) 0.055(3) 0.028(3) -0.009(2) 0.019(3) -0.022(4)
C5 0.037(3) 0.036(4) 0.033(3) 0.000(3) 0.001(3) 0.000(3)
C15 0.024(3) 0.055(4) 0.030(3) 0.011(3) 0.011(3) 0.005(3)
C8 0.034(3) 0.049(4) 0.030(3) 0.005(3) 0.012(3) 0.003(3)
C16 0.034(4) 0.097(6) 0.028(3) -0.025(4) 0.012(3) -0.023(4)
C9 0.054(4) 0.061(5) 0.034(4) 0.005(3) 0.022(3) 0.004(4)
C11 0.046(4) 0.052(4) 0.062(5) -0.003(4) 0.031(4) -0.008(3)
C6 0.058(4) 0.037(4) 0.037(4) -0.003(3) 0.008(3) -0.004(3)
C10 0.069(5) 0.055(5) 0.059(5) 0.010(4) 0.048(4) 0.003(4)
C17 0.070(5) 0.044(4) 0.102(7) -0.021(4) 0.066(6) -0.010(4)
C2 0.052(4) 0.034(4) 0.112(7) 0.014(4) 0.054(5) 0.006(3)
C18 0.051(4) 0.060(5) 0.047(4) 0.017(4) 0.025(4) 0.013(4)
C4 0.058(5) 0.034(4) 0.063(5) -0.005(3) 0.006(4) -0.005(4)
F3 0.166 0.071 0.280 0.000 0.140 0.000
C3 0.035(4) 0.033(4) 0.107(7) -0.006(4) 0.018(4) -0.008(3)
F2 0.218 0.202 0.194 0.000 0.107 0.000
F1 0.171 0.258 0.199 0.011 0.076 0.000
B1 0.099 0.054 0.148 0.000 0.080 0.000

loop_
_atom_type_symbol
_atom_type_description
_atom_type_scat_dispersion_real
_atom_type_scat_dispersion_imag
_atom_type_scat_source
C C 0.0033 0.0016 'International Tables Vol C Tables 4.2.6.8 and 6.1.1.4'
H H 0.0000 0.0000 'International Tables Vol C Tables 4.2.6.8 and 6.1.1.4'
B B 0.0013 0.0007 'International Tables Vol C Tables 4.2.6.8 and 6.1.1.4'
F F 0.0171 0.0103 'International Tables Vol C Tables 4.2.6.8 and 6.1.1.4'
Fe Fe 0.3463 0.8444 'International Tables Vol C Tables 4.2.6.8 and 6.1.1.4'
N N 0.0061 0.0033 'International Tables Vol C Tables 4.2.6.8 and 6.1.1.4'
O O 0.0106 0.0060 'International Tables Vol C Tables 4.2.6.8 and 6.1.1.4'

loop_
_geom_angle_atom_site_label_1
_geom_angle_atom_site_label_2
_geom_angle_atom_site_label_3
_geom_angle
_geom_angle_site_symmetry_1
_geom_angle_site_symmetry_3
N2 Fe1 N2 177.8(3) 2_656 .
N2 Fe1 N1 83.1(2) . .
N2 Fe1 N1 83.1(2) 2_656 2_656
N2 Fe1 N1 95.3(2) 2_656 .
N2 Fe1 N1 95.3(2) . 2_656
N2 Fe1 N4 91.0(2) 2_656 .
N2 Fe1 N4 91.0(2) . 2_656
N2 Fe1 N4 90.5(2) . .
N2 Fe1 N4 90.5(2) 2_656 2_656
N1 Fe1 N1 82.8(3) 2_656 .
N4 Fe1 N1 93.8(2) 2_656 .
N4 Fe1 N1 172.4(2) . .
N4 Fe1 N1 172.4(2) 2_656 2_656
N4 Fe1 N1 93.8(2) . 2_656
N4 Fe1 N4 90.3(3) . 2_656
C7 N2 Fe1 124.1(4) . .
C7 N2 C6 120.7(5) . .
C6 N2 Fe1 115.0(4) . .
C1 N1 Fe1 128.0(4) . .
C1 N1 C5 119.1(5) . .
C5 N1 Fe1 112.3(4) . .
N3 N4 Fe1 130.2(5) . .
N3 N4 C13 106.2(6) . .
C13 N4 Fe1 123.1(4) . .
N2 C7 C12 118.1(5) . .
N2 C7 C8 125.2(5) . .
C8 C7 C12 116.6(5) . .
N3 C12 C7 130.4(6) . .
N3 C12 C11 108.4(6) . .
C11 C12 C7 121.1(6) . .
N4 N3 C12 118.9(7) . .
C14 C13 N4 116.2(6) . .
C18 C13 N4 121.7(6) . .
C18 C13 C14 122.0(6) . .
N1 C1 H1 120.1 . .
N1 C1 C2 119.8(7) . .
C2 C1 H1 120.1 . .
C13 C14 H14 120.0 . .
C13 C14 C15 120.1(6) . .
C15 C14 H14 120.0 . .
N1 C5 C6 115.2(5) . .
N1 C5 C4 124.1(7) . .
C4 C5 C6 120.6(6) . .
C14 C15 H15 120.7 . .
C14 C15 C16 118.6(6) . .
C16 C15 H15 120.7 . .
C7 C8 H8 119.7 . .
C9 C8 C7 120.6(6) . .
C9 C8 H8 119.7 . .
C15 C16 H16 120.1 . .
C17 C16 C15 119.8(6) . .
C17 C16 H16 120.1 . .
C8 C9 H9 118.9 . .
C10 C9 C8 122.1(6) . .
C10 C9 H9 118.9 . .
C12 C11 H11 120.1 . .
C10 C11 C12 119.8(7) . .
C10 C11 H11 120.1 . .
N2 C6 C5 110.6(5) . .
O1 C6 N2 126.5(7) . .
O1 C6 C5 122.8(6) . .
C9 C10 H10 120.2 . .
C11 C10 C9 119.7(7) . .
C11 C10 H10 120.2 . .
C16 C17 H17 120.0 . .
C18 C17 C16 119.9(7) . .
C18 C17 H17 120.0 . .
C1 C2 H2 120.7 . .
C3 C2 C1 118.6(7) . .
C3 C2 H2 120.7 . .
C13 C18 C17 119.6(6) . .
C13 C18 H18 120.2 . .
C17 C18 H18 120.2 . .
C5 C4 H4 121.3 . .
C5 C4 C3 117.3(7) . .
C3 C4 H4 121.3 . .
C2 C3 C4 121.0(7) . .
C2 C3 H3 119.5 . .
C4 C3 H3 119.5 . .
F1 F1 B1 121.7(8) 2_656 .
F2 B1 F3 114.2(15) . .
F1 B1 F3 109.9(11) . .
F1 B1 F3 109.9(11) 6_575 .
F1 B1 F2 105.0(12) 6_575 .
F1 B1 F2 105.0(12) . .
F1 B1 F1 112.9(15) . 6_575

loop_
_geom_bond_atom_site_label_1
_geom_bond_atom_site_label_2
_geom_bond_distance
_geom_bond_site_symmetry_2
Fe1 N2 1.899(5) 2_656
Fe1 N2 1.899(5) .
Fe1 N1 1.980(5) .
Fe1 N1 1.980(5) 2_656
Fe1 N4 1.968(6) .
Fe1 N4 1.968(6) 2_656
N2 C7 1.362(7) .
N2 C6 1.395(8) .
N1 C1 1.334(8) .
N1 C5 1.344(7) .
N4 N3 1.178(8) .
N4 C13 1.568(8) .
C7 C12 1.423(9) .
C7 C8 1.394(8) .
C12 N3 1.393(8) .
C12 C11 1.411(9) .
C13 C14 1.359(9) .
C13 C18 1.349(10) .
C1 H1 0.9300 .
C1 C2 1.431(9) .
C14 H14 0.9300 .
C14 C15 1.370(8) .
O1 C6 1.205(8) .
C5 C6 1.507(10) .
C5 C4 1.360(9) .
C15 H15 0.9300 .
C15 C16 1.403(9) .
C8 H8 0.9300 .
C8 C9 1.380(9) .
C16 H16 0.9300 .
C16 C17 1.381(11) .
C9 H9 0.9300 .
C9 C10 1.373(10) .
C11 H11 0.9300 .
C11 C10 1.354(10) .
C10 H10 0.9300 .
C17 H17 0.9300 .
C17 C18 1.367(10) .
C2 H2 0.9300 .
C2 C3 1.362(11) .
C18 H18 0.9300 .
C4 H4 0.9300 .
C4 C3 1.375(11) .
F3 B1 1.49(2) .
C3 H3 0.9300 .
F2 B1 1.40(2) .
F1 F1 1.360(16) 2_656
F1 B1 1.388(12) .

loop_
_smtbx_masks_void_nr
_smtbx_masks_void_average_x
_smtbx_masks_void_average_y
_smtbx_masks_void_average_z
_smtbx_masks_void_volume
_smtbx_masks_void_count_electrons
1 -0.552 0.000 -0.987 471.6 149.0
2 -0.954 0.500 -0.214 471.6 149.0
